data_4503036
loop_
_publ_author_name
'Lineberry, Aaron M.'
'Benjamin, Ellis T.'
'Davis, Raymond E.'
'Kassel, W. Scott'
'Wheeler, Kraig A.'

_publ_section_title
;
 Structural Studies of Racemates and Quasiracemates: Chloro, Bromo, and
 Methyl Adducts of 2-Phenoxypropionic Acid
;
_journal_issue 2
_journal_name_full 'Crystal Growth &amp; Design'
_journal_page_first 612
_journal_paper_doi 10.1021/cg700789y
_journal_volume 8
_journal_year 2008
_chemical_formula_sum 'C19 H21 Br O6'
_chemical_formula_weight 425.27
_chemical_name_systematic
; 
  (R)-2-(2-bromophenoxy)propionic acid/(S)-2-(2-methyl)propionic acid 
;
_space_group_IT_number 4
_symmetry_cell_setting monoclinic
_symmetry_space_group_name_Hall 'P 2yb'
_symmetry_space_group_name_H-M 'P 1 21 1'
_atom_sites_solution_hydrogens geom
_atom_sites_solution_primary direct
_atom_sites_solution_secondary difmap
_audit_creation_method SHELXL-97
_cell_angle_alpha 90.00
_cell_angle_beta 90.3200(10)
_cell_angle_gamma 90.00
_cell_formula_units_Z 8
_cell_length_a 11.1927(2)
_cell_length_b 11.1966(2)
_cell_length_c 31.0565(6)
_cell_measurement_reflns_used 9997
_cell_measurement_temperature 173(2)
_cell_measurement_theta_max 48.954
_cell_measurement_theta_min 4.485
_cell_volume 3891.95(12)
_computing_structure_refinement 'SHELXL-97 (Sheldrick, 1997)'
_computing_structure_solution 'SHELXS-97 (Sheldrick, 1990)'
_diffrn_ambient_temperature 173(2)
_diffrn_measured_fraction_theta_full 0.996
_diffrn_measured_fraction_theta_max 0.996
_diffrn_measurement_device_type 'Bruker Kappa APEX II CCD'
_diffrn_measurement_method \w
_diffrn_radiation_monochromator graphite
_diffrn_radiation_source 'fine-focus sealed tube'
_diffrn_radiation_type MoK\a
_diffrn_radiation_wavelength 0.71073
_diffrn_reflns_av_R_equivalents 0.0268
_diffrn_reflns_av_sigmaI/netI 0.0601
_diffrn_reflns_limit_h_max 13
_diffrn_reflns_limit_h_min -12
_diffrn_reflns_limit_k_max 12
_diffrn_reflns_limit_k_min -13
_diffrn_reflns_limit_l_max 37
_diffrn_reflns_limit_l_min -36
_diffrn_reflns_number 27953
_diffrn_reflns_theta_full 25.35
_diffrn_reflns_theta_max 25.35
_diffrn_reflns_theta_min 0.66
_diffrn_standards_decay_% 0
_exptl_absorpt_coefficient_mu 2.143
_exptl_absorpt_correction_T_max 0.898
_exptl_absorpt_correction_T_min 0.585
_exptl_absorpt_correction_type multi-scan
_exptl_crystal_colour colorless
_exptl_crystal_density_diffrn 1.452
_exptl_crystal_density_method 'not measured'
_exptl_crystal_description 'transparent tablet'
_exptl_crystal_F_000 1744
_exptl_crystal_size_max 0.25
_exptl_crystal_size_mid 0.22
_exptl_crystal_size_min 0.05
_refine_diff_density_max 0.960
_refine_diff_density_min -0.497
_refine_diff_density_rms 0.065
_refine_ls_abs_structure_details 'Flack H D (1983), Acta Cryst. A39, 876-881'
_refine_ls_abs_structure_Flack 0.027(8)
_refine_ls_extinction_method none
_refine_ls_goodness_of_fit_ref 1.069
_refine_ls_hydrogen_treatment mixed
_refine_ls_matrix_type full
_refine_ls_number_parameters 950
_refine_ls_number_reflns 13368
_refine_ls_number_restraints 1
_refine_ls_restrained_S_all 1.069
_refine_ls_R_factor_all 0.0695
_refine_ls_R_factor_gt 0.0496
_refine_ls_shift/su_max 0.001
_refine_ls_shift/su_mean 0.000
_refine_ls_structure_factor_coef Fsqd
_refine_ls_weighting_details 'calc w=1/[\s^2^(Fo^2^)+(0.0782P)^2^+0.0000P] where P=(Fo^2^+2Fc^2^)/3'
_refine_ls_weighting_scheme calc
_refine_ls_wR_factor_gt 0.1315
_refine_ls_wR_factor_ref 0.1420
_reflns_number_gt 10365
_reflns_number_total 13368
_reflns_threshold_expression >2sigma(I)
_cod_data_source_file 2-halo.cif
_cod_data_source_block 6-II
_cod_original_sg_symbol_H-M 'P 21'
_cod_database_code 4503036

loop_
_symmetry_equiv_pos_as_xyz
'x, y, z'
'-x, y+1/2, -z'

loop_
_atom_site_label
_atom_site_type_symbol
_atom_site_fract_x
_atom_site_fract_y
_atom_site_fract_z
_atom_site_U_iso_or_equiv
_atom_site_adp_type
_atom_site_occupancy
_atom_site_symmetry_multiplicity
_atom_site_calc_flag
_atom_site_refinement_flags
_atom_site_disorder_assembly
_atom_site_disorder_group
O1A O 0.7720(4) 0.4219(4) 0.96418(13) 0.0571(10) Uani 1 1 d . A 1
H1A H 0.7957 0.4882 0.9736 0.069 Uiso 1 1 calc R A 1
O2A O 0.6533(3) 0.4332(4) 1.02120(12) 0.0571(10) Uani 1 1 d . A 1
O3A O 0.5888(3) 0.2025(4) 1.01178(13) 0.0551(10) Uani 1 1 d . A 1
C1A C 0.6940(4) 0.3804(5) 0.98898(18) 0.0453(13) Uani 1 1 d . A 1
C2A C 0.6432(5) 0.2602(6) 0.97595(18) 0.0526(13) Uani 1 1 d . A 1
H2A H 0.7074 0.2085 0.9636 0.063 Uiso 1 1 calc R A 1
C3A C 0.5446(6) 0.2798(7) 0.9429(2) 0.0668(18) Uani 1 1 d . A 1
H3A1 H 0.5053 0.2036 0.9366 0.100 Uiso 1 1 calc R A 1
H3A2 H 0.5790 0.3123 0.9165 0.100 Uiso 1 1 calc R A 1
H3A3 H 0.4860 0.3362 0.9544 0.100 Uiso 1 1 calc R A 1
C4A C 0.6637(5) 0.1567(5) 1.04375(18) 0.0469(12) Uani 1 1 d . A 1
C5A C 0.6045(5) 0.1067(5) 1.07889(18) 0.0502(13) Uani 1 1 d . A 1
C6A C 0.6715(7) 0.0585(6) 1.1110(2) 0.0640(17) Uani 1 1 d . A 1
H6A H 0.6327 0.0200 1.1344 0.077 Uiso 1 1 calc R A 1
C7A C 0.7945(6) 0.0643(6) 1.1106(2) 0.0676(18) Uani 1 1 d . A 1
H7A H 0.8393 0.0329 1.1341 0.081 Uiso 1 1 calc R A 1
C8A C 0.8515(6) 0.1142(6) 1.0770(2) 0.0629(16) Uani 1 1 d . A 1
H8A H 0.9363 0.1158 1.0762 0.075 Uiso 1 1 calc R A 1
C9A C 0.7852(5) 0.1634(6) 1.0435(2) 0.0596(15) Uani 1 1 d . A 1
H9A H 0.8247 0.2019 1.0204 0.071 Uiso 1 1 calc R A 1
C10A C 0.4683(6) 0.1105(7) 1.0805(2) 0.0724(19) Uani 1 1 d . A 1
H10G H 0.4408 0.0720 1.1069 0.109 Uiso 1 1 calc R A 1
H10H H 0.4353 0.0683 1.0555 0.109 Uiso 1 1 calc R A 1
H10I H 0.4414 0.1938 1.0800 0.109 Uiso 1 1 calc R A 1
Br1B Br 1.03943(7) 0.96767(8) 0.91434(3) 0.0816(2) Uani 1 1 d . B 2
O1B O 0.7289(3) 0.6523(4) 1.03685(13) 0.0566(10) Uani 1 1 d . B 2
H1B H 0.7077 0.5847 1.0279 0.068 Uiso 1 1 calc R B 2
O2B O 0.8476(5) 0.6421(4) 0.98072(15) 0.0738(14) Uani 1 1 d . B 2
O3B O 0.9018(3) 0.8772(4) 0.98858(14) 0.0572(10) Uani 1 1 d . B 2
C1B C 0.8061(5) 0.6939(5) 1.01257(19) 0.0491(13) Uani 1 1 d . B 2
C2B C 0.8542(5) 0.8176(6) 1.02487(19) 0.0536(14) Uani 1 1 d . B 2
H2B H 0.7899 0.8668 1.0383 0.064 Uiso 1 1 calc R B 2
C3B C 0.9580(6) 0.8005(7) 1.0564(2) 0.0702(18) Uani 1 1 d . B 2
H3B1 H 1.0184 0.7488 1.0433 0.105 Uiso 1 1 calc R B 2
H3B2 H 0.9286 0.7635 1.0829 0.105 Uiso 1 1 calc R B 2
H3B3 H 0.9936 0.8783 1.0632 0.105 Uiso 1 1 calc R B 2
C4B C 0.8234(5) 0.9168(5) 0.95786(19) 0.0500(13) Uani 1 1 d . B 2
C5B C 0.8719(5) 0.9671(5) 0.92103(19) 0.0514(13) Uani 1 1 d . B 2
C6B C 0.8006(7) 1.0099(6) 0.8890(2) 0.0651(17) Uani 1 1 d . B 2
H6B H 0.8354 1.0447 0.8642 0.078 Uiso 1 1 calc R B 2
C7B C 0.6784(6) 1.0032(6) 0.8924(2) 0.0673(18) Uani 1 1 d . B 2
H7B H 0.6289 1.0327 0.8698 0.081 Uiso 1 1 calc R B 2
C8B C 0.6283(5) 0.9536(6) 0.9284(2) 0.0653(16) Uani 1 1 d . B 2
H8B H 0.5438 0.9483 0.9306 0.078 Uiso 1 1 calc R B 2
C9B C 0.7003(5) 0.9112(6) 0.9615(2) 0.0587(15) Uani 1 1 d . B 2
H9B H 0.6651 0.8782 0.9866 0.070 Uiso 1 1 calc R B 2
C10B C -0.0919(7) 0.7313(8) 0.8308(3) 0.086(2) Uani 1 1 d . C 3
H10D H -0.0212 0.7614 0.8158 0.129 Uiso 1 1 calc R C 3
H10E H -0.0880 0.7550 0.8612 0.129 Uiso 1 1 calc R C 3
H10F H -0.1640 0.7650 0.8175 0.129 Uiso 1 1 calc R C 3
O1C O 0.2222(4) 0.4345(4) 0.71410(13) 0.0601(10) Uani 1 1 d . C 3
H1C H 0.2883 0.4114 0.7239 0.072 Uiso 1 1 calc R C 3
O2C O 0.2330(4) 0.5549(4) 0.77071(14) 0.0627(11) Uani 1 1 d . C 3
O3C O 0.0014(4) 0.6145(4) 0.76130(14) 0.0604(10) Uani 1 1 d . C 3
C1C C 0.1795(5) 0.5130(5) 0.73870(19) 0.0465(13) Uani 1 1 d . C 3
C2C C 0.0585(5) 0.5644(5) 0.7260(2) 0.0526(14) Uani 1 1 d . C 3
H2C H 0.0074 0.4999 0.7134 0.063 Uiso 1 1 calc R C 3
C3C C 0.0773(6) 0.6608(7) 0.6933(2) 0.0702(17) Uani 1 1 d . C 3
H3C1 H 0.0022 0.7040 0.6886 0.105 Uiso 1 1 calc R C 3
H3C2 H 0.1035 0.6250 0.6661 0.105 Uiso 1 1 calc R C 3
H3C3 H 0.1385 0.7164 0.7038 0.105 Uiso 1 1 calc R C 3
C4C C -0.0449(5) 0.5408(6) 0.7927(2) 0.0536(14) Uani 1 1 d . C 3
C5C C -0.0956(5) 0.5980(6) 0.8276(2) 0.0565(16) Uani 1 1 d . C 3
C6C C -0.1450(6) 0.5275(9) 0.8595(2) 0.078(2) Uani 1 1 d . C 3
H6C H -0.1821 0.5642 0.8835 0.094 Uiso 1 1 calc R C 3
C7C C -0.1413(6) 0.4050(8) 0.8567(2) 0.074(2) Uani 1 1 d . C 3
H7C H -0.1781 0.3580 0.8784 0.089 Uiso 1 1 calc R C 3
C8C C -0.0867(7) 0.3520(7) 0.8241(2) 0.0741(19) Uani 1 1 d . C 3
H8C H -0.0809 0.2674 0.8236 0.089 Uiso 1 1 calc R C 3
C9C C -0.0379(6) 0.4181(6) 0.7908(2) 0.0632(16) Uani 1 1 d . C 3
H9C H -0.0006 0.3796 0.7671 0.076 Uiso 1 1 calc R C 3
Br1D Br 0.76617(7) 0.16215(7) 0.66451(3) 0.0824(2) Uani 1 1 d . D 4
O1D O 0.4514(3) 0.4776(4) 0.78667(13) 0.0565(10) Uani 1 1 d . D 4
H1D H 0.3858 0.5022 0.7769 0.068 Uiso 1 1 calc R D 4
O2D O 0.4399(4) 0.3563(5) 0.73023(15) 0.0688(12) Uani 1 1 d . D 4
O3D O 0.6750(4) 0.3003(4) 0.73848(14) 0.0601(11) Uani 1 1 d . D 4
C1D C 0.4947(5) 0.3995(5) 0.76116(19) 0.0486(13) Uani 1 1 d . D 4
C2D C 0.6140(5) 0.3479(5) 0.77521(18) 0.0503(13) Uani 1 1 d . D 4
H2D H 0.6637 0.4113 0.7892 0.060 Uiso 1 1 calc R D 4
C3D C 0.5964(6) 0.2458(6) 0.8057(2) 0.0657(17) Uani 1 1 d . D 4
H3D1 H 0.5376 0.1901 0.7936 0.099 Uiso 1 1 calc R D 4
H3D2 H 0.5674 0.2764 0.8334 0.099 Uiso 1 1 calc R D 4
H3D3 H 0.6725 0.2043 0.8102 0.099 Uiso 1 1 calc R D 4
C4D C 0.7139(5) 0.3790(5) 0.70776(19) 0.0499(14) Uani 1 1 d . D 4
C5D C 0.7659(5) 0.3275(6) 0.67164(19) 0.0537(15) Uani 1 1 d . D 4
C6D C 0.8099(6) 0.4011(7) 0.6397(2) 0.0622(17) Uani 1 1 d . D 4
H6D H 0.8455 0.3660 0.6150 0.075 Uiso 1 1 calc R D 4
C7D C 0.8036(6) 0.5227(7) 0.6424(2) 0.071(2) Uani 1 1 d . D 4
H7D H 0.8333 0.5712 0.6198 0.086 Uiso 1 1 calc R D 4
C8D C 0.7527(6) 0.5752(6) 0.6790(2) 0.0649(17) Uani 1 1 d . D 4
H8D H 0.7479 0.6596 0.6816 0.078 Uiso 1 1 calc R D 4
C9D C 0.7099(6) 0.5024(6) 0.7110(2) 0.0578(15) Uani 1 1 d . D 4
H9D H 0.6767 0.5376 0.7361 0.069 Uiso 1 1 calc R D 4
O1E O 0.7202(4) 0.9816(4) 0.78434(14) 0.0632(11) Uani 1 1 d . E 5
H1E H 0.7357 1.0425 0.7696 0.076 Uiso 1 1 calc R E 5
O2E O 0.7349(4) 0.8557(4) 0.72890(14) 0.0641(11) Uani 1 1 d . E 5
O3E O 0.5012(4) 0.7932(4) 0.73716(14) 0.0572(10) Uani 1 1 d . E 5
C1E C 0.6783(5) 0.8995(5) 0.75982(19) 0.0506(14) Uani 1 1 d . E 5
C2E C 0.5586(5) 0.8480(5) 0.77277(19) 0.0515(13) Uani 1 1 d . E 5
H2E H 0.5067 0.9126 0.7846 0.062 Uiso 1 1 calc R E 5
C3E C 0.5783(6) 0.7529(7) 0.8063(2) 0.0649(16) Uani 1 1 d . E 5
H3E1 H 0.5012 0.7192 0.8149 0.097 Uiso 1 1 calc R E 5
H3E2 H 0.6179 0.7880 0.8316 0.097 Uiso 1 1 calc R E 5
H3E3 H 0.6287 0.6895 0.7945 0.097 Uiso 1 1 calc R E 5
C4E C 0.4573(4) 0.8680(5) 0.70513(18) 0.0475(13) Uani 1 1 d . E 5
C5E C 0.4067(5) 0.8072(6) 0.6700(2) 0.0538(15) Uani 1 1 d . E 5
C6E C 0.3573(6) 0.8757(7) 0.6373(2) 0.0642(18) Uani 1 1 d . E 5
H6E H 0.3202 0.8372 0.6134 0.077 Uiso 1 1 calc R E 5
C7E C 0.3609(6) 0.9968(7) 0.6387(2) 0.0718(19) Uani 1 1 d . E 5
H7E H 0.3263 1.0418 0.6159 0.086 Uiso 1 1 calc R E 5
C8E C 0.4127(6) 1.0535(7) 0.6718(2) 0.0654(17) Uani 1 1 d . E 5
H8E H 0.4170 1.1383 0.6721 0.079 Uiso 1 1 calc R E 5
C9E C 0.4602(6) 0.9879(6) 0.7059(2) 0.0631(16) Uani 1 1 d . E 5
H9E H 0.4948 1.0281 0.7299 0.076 Uiso 1 1 calc R E 5
C10E C 0.4090(6) 0.6712(6) 0.6693(2) 0.0664(17) Uani 1 1 d . E 5
H10J H 0.3538 0.6420 0.6471 0.100 Uiso 1 1 calc R E 5
H10K H 0.3847 0.6405 0.6975 0.100 Uiso 1 1 calc R E 5
H10L H 0.4901 0.6437 0.6629 0.100 Uiso 1 1 calc R E 5
Br1F Br 1.26398(7) 1.25713(6) 0.83568(3) 0.0751(2) Uani 1 1 d . F 6
O1F O 0.9523(4) 0.9319(4) 0.71375(13) 0.0599(10) Uani 1 1 d . F 6
H1F H 0.8848 0.9101 0.7225 0.072 Uiso 1 1 calc R F 6
O2F O 0.9396(4) 1.0548(4) 0.76974(15) 0.0680(12) Uani 1 1 d . F 6
O3F O 1.1749(4) 1.1113(4) 0.76249(13) 0.0560(10) Uani 1 1 d . F 6
C1F C 0.9932(5) 1.0111(5) 0.73842(19) 0.0481(13) Uani 1 1 d . F 6
C2F C 1.1159(5) 1.0595(5) 0.7267(2) 0.0537(14) Uani 1 1 d . F 6
H2F H 1.1661 0.9940 0.7145 0.064 Uiso 1 1 calc R F 6
C3F C 1.1008(7) 1.1595(7) 0.6933(2) 0.0721(18) Uani 1 1 d . F 6
H3F1 H 1.0481 1.2215 0.7048 0.108 Uiso 1 1 calc R F 6
H3F2 H 1.0657 1.1265 0.6669 0.108 Uiso 1 1 calc R F 6
H3F3 H 1.1790 1.1943 0.6868 0.108 Uiso 1 1 calc R F 6
C4F C 1.2176(5) 1.0376(5) 0.79399(19) 0.0476(13) Uani 1 1 d . F 6
C5F C 1.2679(5) 1.0897(5) 0.83018(18) 0.0458(13) Uani 1 1 d . F 6
C6F C 1.3152(5) 1.0214(6) 0.86257(19) 0.0553(15) Uani 1 1 d . F 6
H6F H 1.3511 1.0595 0.8867 0.066 Uiso 1 1 calc R F 6
C7F C 1.3121(6) 0.9013(7) 0.8609(2) 0.0654(17) Uani 1 1 d . F 6
H7F H 1.3453 0.8550 0.8837 0.078 Uiso 1 1 calc R F 6
C8F C 1.2594(6) 0.8456(7) 0.8254(2) 0.0671(18) Uani 1 1 d . F 6
H8F H 1.2553 0.7609 0.8240 0.080 Uiso 1 1 calc R F 6
C9F C 1.2133(6) 0.9134(5) 0.7922(2) 0.0601(16) Uani 1 1 d . F 6
H9F H 1.1783 0.8751 0.7679 0.072 Uiso 1 1 calc R F 6
O1G O 0.7747(3) 0.4785(4) 0.53431(13) 0.0588(10) Uani 1 1 d . G 7
H1G H 0.7971 0.4127 0.5242 0.071 Uiso 1 1 calc R G 7
O2G O 0.6479(4) 0.4647(4) 0.47894(14) 0.0617(10) Uani 1 1 d . G 7
O3G O 0.5890(3) 0.6985(4) 0.48820(14) 0.0560(10) Uani 1 1 d . G 7
C1G C 0.6928(5) 0.5213(6) 0.51079(18) 0.0506(14) Uani 1 1 d . G 7
C2G C 0.6426(5) 0.6390(5) 0.52373(18) 0.0496(13) Uani 1 1 d . G 7
H2G H 0.7074 0.6900 0.5362 0.060 Uiso 1 1 calc R G 7
C3G C 0.5446(6) 0.6226(6) 0.5564(2) 0.0641(16) Uani 1 1 d . G 7
H3G1 H 0.5125 0.7008 0.5645 0.096 Uiso 1 1 calc R G 7
H3G2 H 0.5771 0.5829 0.5820 0.096 Uiso 1 1 calc R G 7
H3G3 H 0.4807 0.5736 0.5439 0.096 Uiso 1 1 calc R G 7
C4G C 0.6662(5) 0.7453(5) 0.45663(18) 0.0500(13) Uani 1 1 d . G 7
C5G C 0.6048(6) 0.7967(5) 0.4214(2) 0.0576(15) Uani 1 1 d . G 7
C6G C 0.6751(8) 0.8462(6) 0.3910(2) 0.076(2) Uani 1 1 d . G 7
H6G H 0.6374 0.8856 0.3675 0.091 Uiso 1 1 calc R G 7
C7G C 0.7976(8) 0.8430(6) 0.3921(2) 0.076(2) Uani 1 1 d . G 7
H7G H 0.8422 0.8787 0.3696 0.091 Uiso 1 1 calc R G 7
C8G C 0.8541(7) 0.7893(6) 0.4250(2) 0.0694(18) Uani 1 1 d . G 7
H8G H 0.9389 0.7866 0.4259 0.083 Uiso 1 1 calc R G 7
C9G C 0.7877(6) 0.7376(6) 0.4579(2) 0.0630(16) Uani 1 1 d . G 7
H9G H 0.8267 0.6974 0.4810 0.076 Uiso 1 1 calc R G 7
C10G C 0.4759(7) 0.7937(7) 0.4189(3) 0.081(2) Uani 1 1 d . G 7
H10A H 0.4484 0.8498 0.3968 0.121 Uiso 1 1 calc R G 7
H10B H 0.4423 0.8164 0.4468 0.121 Uiso 1 1 calc R G 7
H10C H 0.4496 0.7128 0.4114 0.121 Uiso 1 1 calc R G 7
Br1H Br 1.05556(5) -0.06260(7) 0.58554(2) 0.0708(2) Uani 1 1 d . H 8
O1H O 0.7265(3) 0.2456(4) 0.46425(13) 0.0576(10) Uani 1 1 d . H 8
H1H H 0.7038 0.3124 0.4735 0.069 Uiso 1 1 calc R H 8
O2H O 0.8502(4) 0.2599(4) 0.52008(14) 0.0668(12) Uani 1 1 d . H 8
O3H O 0.9090(3) 0.0257(4) 0.51288(13) 0.0540(10) Uani 1 1 d . H 8
C1H C 0.8069(4) 0.2045(5) 0.4889(2) 0.0491(14) Uani 1 1 d . H 8
C2H C 0.8573(5) 0.0846(5) 0.47661(19) 0.0494(13) Uani 1 1 d . H 8
H2H H 0.7933 0.0336 0.4636 0.059 Uiso 1 1 calc R H 8
C3H C 0.9575(6) 0.1048(6) 0.4440(2) 0.0662(17) Uani 1 1 d . H 8
H3H1 H 1.0199 0.1547 0.4571 0.099 Uiso 1 1 calc R H 8
H3H2 H 0.9250 0.1450 0.4185 0.099 Uiso 1 1 calc R H 8
H3H3 H 0.9917 0.0277 0.4357 0.099 Uiso 1 1 calc R H 8
C4H C 0.8354(5) -0.0155(5) 0.54357(18) 0.0457(12) Uani 1 1 d . H 8
C5H C 0.8872(4) -0.0665(5) 0.57966(19) 0.0483(13) Uani 1 1 d . H 8
C6H C 0.8189(6) -0.1136(5) 0.61269(19) 0.0544(14) Uani 1 1 d . H 8
H6H H 0.8573 -0.1479 0.6371 0.065 Uiso 1 1 calc R H 8
C7H C 0.6983(6) -0.1112(6) 0.6106(2) 0.0617(16) Uani 1 1 d . H 8
H7H H 0.6519 -0.1434 0.6334 0.074 Uiso 1 1 calc R H 8
C8H C 0.6429(5) -0.0605(6) 0.5746(2) 0.0664(17) Uani 1 1 d . H 8
H8H H 0.5582 -0.0567 0.5732 0.080 Uiso 1 1 calc R H 8
C9H C 0.7092(5) -0.0164(6) 0.5413(2) 0.0602(15) Uani 1 1 d . H 8
H9H H 0.6700 0.0140 0.5164 0.072 Uiso 1 1 calc R H 8

loop_
_atom_site_aniso_label
_atom_site_aniso_U_11
_atom_site_aniso_U_22
_atom_site_aniso_U_33
_atom_site_aniso_U_23
_atom_site_aniso_U_13
_atom_site_aniso_U_12
O1A 0.064(2) 0.055(2) 0.053(2) 0.0009(19) 0.0204(18) -0.0015(19)
O2A 0.064(2) 0.059(3) 0.048(2) 0.001(2) 0.0172(18) -0.005(2)
O3A 0.052(2) 0.064(3) 0.049(2) 0.0168(19) -0.0032(17) -0.0042(18)
C1A 0.035(2) 0.058(3) 0.043(3) 0.007(3) 0.002(2) 0.005(2)
C2A 0.061(3) 0.048(3) 0.048(3) -0.001(3) 0.007(3) 0.001(3)
C3A 0.078(4) 0.076(5) 0.046(4) 0.004(3) -0.013(3) -0.014(3)
C4A 0.058(3) 0.034(3) 0.048(3) 0.002(2) 0.002(2) -0.005(2)
C5A 0.067(3) 0.045(3) 0.039(3) -0.007(3) 0.003(3) -0.008(3)
C6A 0.093(5) 0.048(4) 0.051(4) 0.001(3) 0.007(3) -0.008(3)
C7A 0.084(5) 0.056(4) 0.063(4) 0.001(3) -0.020(4) 0.007(3)
C8A 0.056(3) 0.069(4) 0.063(4) 0.013(3) -0.005(3) 0.004(3)
C9A 0.058(3) 0.064(4) 0.057(4) 0.011(3) -0.001(3) -0.003(3)
C10A 0.065(4) 0.082(5) 0.071(5) 0.006(4) 0.011(3) -0.019(3)
Br1B 0.0714(4) 0.0904(6) 0.0832(5) -0.0066(4) 0.0215(3) -0.0202(4)
O1B 0.054(2) 0.063(3) 0.053(2) 0.001(2) 0.0102(18) -0.0124(19)
O2B 0.094(3) 0.071(3) 0.056(3) -0.005(2) 0.022(3) -0.023(3)
O3B 0.054(2) 0.062(3) 0.056(3) 0.014(2) -0.0011(19) -0.0175(18)
C1B 0.047(3) 0.053(4) 0.047(3) 0.012(3) 0.005(2) 0.004(2)
C2B 0.046(3) 0.061(4) 0.054(4) 0.007(3) -0.004(2) -0.007(3)
C3B 0.073(4) 0.077(5) 0.060(4) 0.012(3) -0.017(3) -0.019(3)
C4B 0.053(3) 0.043(3) 0.054(3) -0.003(3) -0.001(2) -0.005(2)
C5B 0.065(3) 0.038(3) 0.051(3) -0.001(3) 0.008(3) -0.012(3)
C6B 0.091(5) 0.057(4) 0.047(4) -0.001(3) 0.011(3) -0.012(3)
C7B 0.077(4) 0.072(5) 0.052(4) 0.008(3) 0.003(3) 0.016(3)
C8B 0.057(3) 0.065(4) 0.074(4) 0.010(4) 0.000(3) 0.011(3)
C9B 0.054(3) 0.066(4) 0.056(4) 0.005(3) 0.002(3) -0.007(3)
C10B 0.085(5) 0.091(6) 0.081(5) -0.031(5) -0.002(4) 0.026(4)
O1C 0.063(2) 0.067(3) 0.051(2) -0.018(2) -0.0008(18) 0.008(2)
O2C 0.059(2) 0.072(3) 0.057(3) -0.020(2) -0.007(2) 0.008(2)
O3C 0.060(2) 0.062(3) 0.059(3) -0.001(2) 0.005(2) 0.012(2)
C1C 0.054(3) 0.041(3) 0.044(3) -0.004(3) 0.005(2) -0.001(2)
C2C 0.055(3) 0.051(3) 0.052(4) -0.003(3) -0.003(3) 0.004(3)
C3C 0.081(4) 0.072(4) 0.057(4) 0.010(4) 0.001(3) 0.006(4)
C4C 0.044(3) 0.067(4) 0.050(4) -0.005(3) -0.004(3) 0.008(3)
C5C 0.038(3) 0.078(4) 0.054(4) -0.014(3) -0.012(3) 0.012(3)
C6C 0.053(4) 0.135(8) 0.047(4) -0.023(5) -0.005(3) 0.013(4)
C7C 0.056(4) 0.113(7) 0.053(4) 0.011(4) -0.001(3) -0.007(4)
C8C 0.073(4) 0.081(5) 0.068(5) 0.011(4) -0.004(4) -0.006(4)
C9C 0.068(4) 0.064(4) 0.057(4) 0.005(3) 0.012(3) 0.004(3)
Br1D 0.0914(5) 0.0716(5) 0.0840(5) -0.0213(4) -0.0043(4) 0.0199(4)
O1D 0.055(2) 0.055(2) 0.060(3) -0.014(2) 0.0018(18) 0.0061(18)
O2D 0.071(3) 0.085(3) 0.051(3) -0.028(2) -0.008(2) 0.017(2)
O3D 0.073(3) 0.050(2) 0.058(3) 0.004(2) 0.021(2) 0.0108(19)
C1D 0.064(3) 0.037(3) 0.045(3) -0.002(3) 0.011(3) 0.002(2)
C2D 0.057(3) 0.050(3) 0.043(3) -0.001(3) 0.002(2) 0.008(3)
C3D 0.072(4) 0.061(4) 0.064(4) 0.016(3) 0.012(3) 0.013(3)
C4D 0.044(3) 0.060(4) 0.046(3) -0.004(3) 0.004(2) 0.007(2)
C5D 0.045(3) 0.068(4) 0.048(3) -0.010(3) 0.002(2) 0.012(3)
C6D 0.061(4) 0.087(5) 0.039(3) -0.009(3) 0.006(3) 0.004(3)
C7D 0.076(4) 0.089(6) 0.050(4) 0.014(4) -0.004(3) -0.022(4)
C8D 0.065(4) 0.060(4) 0.069(5) -0.002(3) 0.007(3) -0.003(3)
C9D 0.071(4) 0.055(4) 0.048(4) 0.000(3) 0.012(3) 0.006(3)
O1E 0.068(2) 0.061(3) 0.061(3) -0.014(2) 0.003(2) -0.012(2)
O2E 0.067(3) 0.076(3) 0.050(3) -0.026(2) 0.009(2) -0.010(2)
O3E 0.070(2) 0.051(2) 0.050(2) -0.0003(19) -0.0137(19) -0.0064(19)
C1E 0.062(3) 0.046(3) 0.043(3) 0.006(3) -0.013(3) -0.006(2)
C2E 0.061(3) 0.046(3) 0.048(3) -0.002(3) 0.000(3) -0.004(3)
C3E 0.074(4) 0.071(4) 0.050(4) 0.012(3) -0.011(3) -0.008(3)
C4E 0.039(3) 0.056(4) 0.047(3) 0.004(3) 0.000(2) -0.005(2)
C5E 0.043(3) 0.069(4) 0.049(4) -0.004(3) 0.002(2) -0.013(3)
C6E 0.055(4) 0.093(6) 0.044(4) -0.006(3) -0.005(3) -0.007(3)
C7E 0.062(4) 0.087(6) 0.066(5) 0.017(4) -0.001(3) 0.000(4)
C8E 0.064(4) 0.064(4) 0.068(5) 0.010(4) -0.001(3) -0.001(3)
C9E 0.069(4) 0.062(4) 0.059(4) 0.003(3) -0.008(3) -0.010(3)
C10E 0.079(4) 0.068(4) 0.052(4) -0.015(3) -0.005(3) -0.021(3)
Br1F 0.0840(4) 0.0580(4) 0.0832(5) -0.0134(4) 0.0025(4) -0.0122(3)
O1F 0.063(2) 0.056(2) 0.061(3) -0.013(2) -0.0009(19) -0.010(2)
O2F 0.068(3) 0.077(3) 0.058(3) -0.017(2) 0.003(2) -0.010(2)
O3F 0.065(2) 0.048(2) 0.054(3) 0.0017(19) -0.0156(19) -0.0159(18)
C1F 0.059(3) 0.040(3) 0.045(3) -0.006(3) -0.008(3) 0.004(2)
C2F 0.060(3) 0.049(3) 0.052(4) 0.003(3) -0.006(3) -0.007(3)
C3F 0.090(5) 0.069(4) 0.058(4) 0.011(4) -0.003(3) -0.020(4)
C4F 0.040(3) 0.048(3) 0.055(4) 0.007(3) 0.000(2) 0.000(2)
C5F 0.041(3) 0.048(3) 0.049(3) -0.004(3) 0.008(2) -0.009(2)
C6F 0.058(3) 0.072(5) 0.035(3) -0.003(3) 0.001(3) -0.003(3)
C7F 0.071(4) 0.075(5) 0.050(4) 0.012(3) 0.002(3) 0.013(3)
C8F 0.073(4) 0.059(4) 0.068(5) 0.011(4) -0.002(3) 0.010(3)
C9F 0.073(4) 0.047(4) 0.060(4) -0.004(3) -0.006(3) -0.005(3)
O1G 0.060(2) 0.063(3) 0.053(2) -0.006(2) -0.0156(18) 0.014(2)
O2G 0.069(2) 0.063(3) 0.054(2) -0.002(2) -0.0225(19) 0.008(2)
O3G 0.053(2) 0.059(3) 0.056(2) 0.008(2) 0.0038(18) 0.0094(18)
C1G 0.049(3) 0.068(4) 0.035(3) 0.008(3) -0.002(2) 0.005(3)
C2G 0.053(3) 0.050(3) 0.046(3) 0.000(3) -0.001(2) 0.005(2)
C3G 0.066(4) 0.072(4) 0.054(4) 0.006(3) 0.008(3) 0.002(3)
C4G 0.068(3) 0.037(3) 0.045(3) 0.002(3) -0.003(3) 0.010(2)
C5G 0.086(4) 0.038(3) 0.048(4) -0.008(3) -0.008(3) 0.007(3)
C6G 0.126(7) 0.056(4) 0.047(4) -0.005(3) -0.013(4) 0.001(4)
C7G 0.121(7) 0.061(4) 0.046(4) -0.001(3) 0.014(4) -0.011(4)
C8G 0.075(4) 0.070(5) 0.064(4) -0.002(4) 0.011(3) -0.009(3)
C9G 0.071(4) 0.060(4) 0.059(4) 0.010(3) -0.003(3) 0.005(3)
C10G 0.093(5) 0.073(5) 0.075(5) 0.000(4) -0.027(4) 0.021(4)
Br1H 0.0547(3) 0.0801(5) 0.0775(5) -0.0021(4) -0.0120(3) 0.0109(3)
O1H 0.049(2) 0.064(3) 0.060(3) 0.008(2) -0.0092(18) 0.0044(19)
O2H 0.073(3) 0.072(3) 0.055(3) -0.011(2) -0.026(2) 0.014(2)
O3H 0.046(2) 0.062(2) 0.054(2) 0.010(2) 0.0054(17) 0.0087(17)
C1H 0.038(3) 0.055(3) 0.055(4) 0.012(3) -0.002(2) 0.005(2)
C2H 0.048(3) 0.053(3) 0.047(3) 0.004(3) 0.000(2) 0.000(2)
C3H 0.068(4) 0.066(4) 0.064(4) 0.006(3) 0.017(3) 0.014(3)
C4H 0.049(3) 0.035(3) 0.053(3) 0.001(2) 0.007(2) 0.005(2)
C5H 0.046(3) 0.041(3) 0.058(3) -0.009(3) -0.002(2) 0.007(2)
C6H 0.078(4) 0.048(3) 0.038(3) 0.002(3) -0.001(3) -0.001(3)
C7H 0.070(4) 0.057(4) 0.059(4) 0.002(3) 0.013(3) -0.013(3)
C8H 0.049(3) 0.063(4) 0.088(5) 0.003(4) 0.012(3) -0.004(3)
C9H 0.048(3) 0.066(4) 0.067(4) 0.005(3) 0.001(3) 0.002(3)

loop_
_atom_type_symbol
_atom_type_description
_atom_type_scat_dispersion_real
_atom_type_scat_dispersion_imag
_atom_type_scat_source
C C 0.0033 0.0016 'International Tables Vol C Tables 4.2.6.8 and 6.1.1.4'
H H 0.0000 0.0000 'International Tables Vol C Tables 4.2.6.8 and 6.1.1.4'
O O 0.0106 0.0060 'International Tables Vol C Tables 4.2.6.8 and 6.1.1.4'
Br Br -0.2901 2.4595 'International Tables Vol C Tables 4.2.6.8 and 6.1.1.4'

loop_
_geom_angle_atom_site_label_1
_geom_angle_atom_site_label_2
_geom_angle_atom_site_label_3
_geom_angle
C1A O1A H1A 109.5
C4A O3A C2A 117.7(4)
O2A C1A O1A 125.0(6)
O2A C1A C2A 119.7(5)
O1A C1A C2A 115.2(5)
O3A C2A C1A 110.8(5)
O3A C2A C3A 106.3(5)
C1A C2A C3A 108.8(5)
O3A C2A H2A 110.3
C1A C2A H2A 110.3
C3A C2A H2A 110.3
C9A C4A O3A 124.9(5)
C9A C4A C5A 120.3(5)
O3A C4A C5A 114.7(5)
C6A C5A C4A 118.1(6)
C6A C5A C10A 122.4(6)
C4A C5A C10A 119.5(6)
C5A C6A C7A 121.4(6)
C5A C6A H6A 119.3
C7A C6A H6A 119.3
C8A C7A C6A 120.3(6)
C8A C7A H7A 119.9
C6A C7A H7A 119.9
C7A C8A C9A 119.4(6)
C7A C8A H8A 120.3
C9A C8A H8A 120.3
C4A C9A C8A 120.3(6)
C4A C9A H9A 119.9
C8A C9A H9A 119.9
C1B O1B H1B 109.5
C4B O3B C2B 117.8(4)
O2B C1B O1B 125.1(6)
O2B C1B C2B 119.3(5)
O1B C1B C2B 115.6(5)
O3B C2B C3B 106.3(5)
O3B C2B C1B 111.1(5)
C3B C2B C1B 108.1(5)
O3B C2B H2B 110.4
C3B C2B H2B 110.4
C1B C2B H2B 110.4
C2B C3B H3B1 109.5
C2B C3B H3B2 109.5
H3B1 C3B H3B2 109.5
C2B C3B H3B3 109.5
H3B1 C3B H3B3 109.5
H3B2 C3B H3B3 109.5
O3B C4B C9B 124.3(5)
O3B C4B C5B 117.0(5)
C9B C4B C5B 118.7(6)
C6B C5B C4B 121.0(6)
C6B C5B Br1B 119.9(4)
C4B C5B Br1B 119.0(5)
C5B C6B C7B 120.4(6)
C5B C6B H6B 119.8
C7B C6B H6B 119.8
C8B C7B C6B 119.7(6)
C8B C7B H7B 120.1
C6B C7B H7B 120.1
C7B C8B C9B 120.3(6)
C7B C8B H8B 119.8
C9B C8B H8B 119.8
C4B C9B C8B 119.9(6)
C4B C9B H9B 120.0
C8B C9B H9B 120.0
C1C O1C H1C 109.5
C4C O3C C2C 119.5(5)
O2C C1C O1C 124.2(5)
O2C C1C C2C 119.1(5)
O1C C1C C2C 116.5(5)
O3C C2C C3C 108.1(5)
O3C C2C C1C 111.2(5)
C3C C2C C1C 108.7(5)
O3C C2C H2C 109.6
C3C C2C H2C 109.6
C1C C2C H2C 109.6
C9C C4C O3C 122.9(6)
C9C C4C C5C 121.3(6)
O3C C4C C5C 115.8(6)
C6C C5C C4C 117.6(7)
C6C C5C C10B 122.2(7)
C4C C5C C10B 120.1(7)
C7C C6C C5C 120.8(7)
C7C C6C H6C 119.6
C5C C6C H6C 119.6
C8C C7C C6C 120.6(8)
C8C C7C H7C 119.7
C6C C7C H7C 119.7
C7C C8C C9C 121.1(8)
C7C C8C H8C 119.4
C9C C8C H8C 119.4
C4C C9C C8C 118.4(7)
C4C C9C H9C 120.8
C8C C9C H9C 120.8
C1D O1D H1D 109.5
C4D O3D C2D 117.9(4)
O2D C1D O1D 124.2(5)
O2D C1D C2D 120.4(5)
O1D C1D C2D 114.8(5)
O3D C2D C3D 106.6(5)
O3D C2D C1D 109.6(5)
C3D C2D C1D 110.7(5)
O3D C2D H2D 110.0
C3D C2D H2D 110.0
C1D C2D H2D 110.0
O3D C4D C9D 125.4(5)
O3D C4D C5D 115.5(5)
C9D C4D C5D 119.1(6)
C6D C5D C4D 118.9(6)
C6D C5D Br1D 120.4(5)
C4D C5D Br1D 120.5(5)
C7D C6D C5D 122.0(6)
C7D C6D H6D 119.0
C5D C6D H6D 119.0
C6D C7D C8D 119.3(7)
C6D C7D H7D 120.3
C8D C7D H7D 120.3
C9D C8D C7D 118.8(7)
C9D C8D H8D 120.6
C7D C8D H8D 120.6
C8D C9D C4D 121.8(6)
C8D C9D H9D 119.1
C4D C9D H9D 119.1
C1E O1E H1E 109.5
C4E O3E C2E 117.1(4)
O2E C1E O1E 123.5(5)
O2E C1E C2E 120.3(5)
O1E C1E C2E 115.9(5)
O3E C2E C3E 107.4(5)
O3E C2E C1E 110.9(5)
C3E C2E C1E 109.1(5)
O3E C2E H2E 109.8
C3E C2E H2E 109.8
C1E C2E H2E 109.8
C9E C4E O3E 125.5(6)
C9E C4E C5E 120.6(6)
O3E C4E C5E 113.9(5)
C6E C5E C4E 117.4(6)
C6E C5E C10E 123.3(6)
C4E C5E C10E 119.3(6)
C7E C6E C5E 121.1(7)
C7E C6E H6E 119.4
C5E C6E H6E 119.4
C8E C7E C6E 120.8(7)
C8E C7E H7E 119.6
C6E C7E H7E 119.6
C7E C8E C9E 119.7(7)
C7E C8E H8E 120.1
C9E C8E H8E 120.1
C4E C9E C8E 120.3(6)
C4E C9E H9E 119.8
C8E C9E H9E 119.8
C1F O1F H1F 109.5
C4F O3F C2F 118.4(5)
O2F C1F O1F 125.3(6)
O2F C1F C2F 119.0(5)
O1F C1F C2F 115.6(5)
O3F C2F C1F 112.1(5)
O3F C2F C3F 106.4(5)
C1F C2F C3F 109.0(5)
O3F C2F H2F 109.8
C1F C2F H2F 109.8
C3F C2F H2F 109.8
O3F C4F C5F 117.9(5)
O3F C4F C9F 124.3(6)
C5F C4F C9F 117.8(6)
C6F C5F C4F 121.1(6)
C6F C5F Br1F 119.9(5)
C4F C5F Br1F 118.9(4)
C7F C6F C5F 121.3(6)
C7F C6F H6F 119.3
C5F C6F H6F 119.3
C6F C7F C8F 119.2(6)
C6F C7F H7F 120.4
C8F C7F H7F 120.4
C9F C8F C7F 120.0(7)
C9F C8F H8F 120.0
C7F C8F H8F 120.0
C8F C9F C4F 120.6(6)
C8F C9F H9F 119.7
C4F C9F H9F 119.7
C1G O1G H1G 109.5
C4G O3G C2G 117.1(4)
O1G C1G O2G 122.8(6)
O1G C1G C2G 117.0(5)
O2G C1G C2G 120.1(5)
O3G C2G C1G 111.4(5)
O3G C2G C3G 105.9(5)
C1G C2G C3G 110.5(5)
O3G C2G H2G 109.7
C1G C2G H2G 109.7
C3G C2G H2G 109.7
C9G C4G O3G 124.8(5)
C9G C4G C5G 122.0(6)
O3G C4G C5G 113.1(5)
C6G C5G C4G 115.2(7)
C6G C5G C10G 123.8(7)
C4G C5G C10G 120.9(6)
C5G C6G C7G 123.9(7)
C5G C6G H6G 118.0
C7G C6G H6G 118.0
C8G C7G C6G 119.8(7)
C8G C7G H7G 120.1
C6G C7G H7G 120.1
C7G C8G C9G 119.6(7)
C7G C8G H8G 120.2
C9G C8G H8G 120.2
C4G C9G C8G 119.2(6)
C4G C9G H9G 120.4
C8G C9G H9G 120.4
C1H O1H H1H 109.5
C4H O3H C2H 118.1(4)
O2H C1H O1H 124.2(6)
O2H C1H C2H 119.7(5)
O1H C1H C2H 115.9(6)
O3H C2H C1H 111.3(5)
O3H C2H C3H 107.2(5)
C1H C2H C3H 108.2(5)
O3H C2H H2H 110.0
C1H C2H H2H 110.0
C3H C2H H2H 110.0
O3H C4H C5H 117.5(5)
O3H C4H C9H 125.6(5)
C5H C4H C9H 116.9(5)
C4H C5H C6H 121.8(5)
C4H C5H Br1H 118.7(4)
C6H C5H Br1H 119.4(4)
C7H C6H C5H 120.8(6)
C7H C6H H6H 119.6
C5H C6H H6H 119.6
C6H C7H C8H 119.0(6)
C6H C7H H7H 120.5
C8H C7H H7H 120.5
C9H C8H C7H 120.9(6)
C9H C8H H8H 119.6
C7H C8H H8H 119.6
C8H C9H C4H 120.6(6)
C8H C9H H9H 119.7
C4H C9H H9H 119.7

loop_
_geom_bond_atom_site_label_1
_geom_bond_atom_site_label_2
_geom_bond_distance
O1A C1A 1.257(7)
O1A H1A 0.8400
O2A C1A 1.251(7)
O3A C4A 1.393(7)
O3A C2A 1.426(7)
C1A C2A 1.515(9)
C2A C3A 1.518(9)
C2A H2A 1.0000
C3A H3A1 0.9800
C3A H3A2 0.9800
C3A H3A3 0.9800
C4A C9A 1.362(8)
C4A C5A 1.397(8)
C5A C6A 1.357(9)
C5A C10A 1.525(9)
C6A C7A 1.379(10)
C6A H6A 0.9500
C7A C8A 1.347(10)
C7A H7A 0.9500
C8A C9A 1.387(9)
C8A H8A 0.9500
C9A H9A 0.9500
C10A H10G 0.9800
C10A H10H 0.9800
C10A H10I 0.9800
Br1B C5B 1.887(6)
O1B C1B 1.241(7)
O1B H1B 0.8400
O2B C1B 1.239(7)
O3B C4B 1.367(7)
O3B C2B 1.416(7)
C1B C2B 1.534(9)
C2B C3B 1.526(8)
C2B H2B 1.0000
C3B H3B1 0.9800
C3B H3B2 0.9800
C3B H3B3 0.9800
C4B C9B 1.385(8)
C4B C5B 1.388(8)
C5B C6B 1.359(9)
C6B C7B 1.375(10)
C6B H6B 0.9500
C7B C8B 1.371(10)
C7B H7B 0.9500
C8B C9B 1.387(9)
C8B H8B 0.9500
C9B H9B 0.9500
C10B C5C 1.497(10)
C10B H10D 0.9800
C10B H10E 0.9800
C10B H10F 0.9800
O1C C1C 1.260(7)
O1C H1C 0.8400
O2C C1C 1.249(7)
O3C C4C 1.380(8)
O3C C2C 1.390(7)
C1C C2C 1.521(8)
C2C C3C 1.498(9)
C2C H2C 1.0000
C3C H3C1 0.9800
C3C H3C2 0.9800
C3C H3C3 0.9800
C4C C9C 1.378(9)
C4C C5C 1.384(9)
C5C C6C 1.383(11)
C6C C7C 1.375(11)
C6C H6C 0.9500
C7C C8C 1.325(11)
C7C H7C 0.9500
C8C C9C 1.387(10)
C8C H8C 0.9500
C9C H9C 0.9500
Br1D C5D 1.865(7)
O1D C1D 1.277(7)
O1D H1D 0.8400
O2D C1D 1.235(7)
O3D C4D 1.371(7)
O3D C2D 1.436(7)
C1D C2D 1.517(8)
C2D C3D 1.498(9)
C2D H2D 1.0000
C3D H3D1 0.9800
C3D H3D2 0.9800
C3D H3D3 0.9800
C4D C9D 1.385(9)
C4D C5D 1.392(8)
C5D C6D 1.383(9)
C6D C7D 1.366(10)
C6D H6D 0.9500
C7D C8D 1.403(10)
C7D H7D 0.9500
C8D C9D 1.374(9)
C8D H8D 0.9500
C9D H9D 0.9500
O1E C1E 1.281(7)
O1E H1E 0.8400
O2E C1E 1.253(7)
O3E C4E 1.388(7)
O3E C2E 1.415(7)
C1E C2E 1.515(8)
C2E C3E 1.506(9)
C2E H2E 1.0000
C3E H3E1 0.9800
C3E H3E2 0.9800
C3E H3E3 0.9800
C4E C9E 1.343(9)
C4E C5E 1.402(8)
C5E C6E 1.386(9)
C5E C10E 1.523(10)
C6E C7E 1.357(10)
C6E H6E 0.9500
C7E C8E 1.339(10)
C7E H7E 0.9500
C8E C9E 1.392(9)
C8E H8E 0.9500
C9E H9E 0.9500
C10E H10J 0.9800
C10E H10K 0.9800
C10E H10L 0.9800
Br1F C5F 1.883(6)
O1F C1F 1.256(7)
O1F H1F 0.8400
O2F C1F 1.246(7)
O3F C4F 1.364(7)
O3F C2F 1.414(7)
C1F C2F 1.523(8)
C2F C3F 1.536(9)
C2F H2F 1.0000
C3F H3F1 0.9800
C3F H3F2 0.9800
C3F H3F3 0.9800
C4F C5F 1.383(8)
C4F C9F 1.393(8)
C5F C6F 1.368(9)
C6F C7F 1.347(9)
C6F H6F 0.9500
C7F C8F 1.396(10)
C7F H7F 0.9500
C8F C9F 1.377(9)
C8F H8F 0.9500
C9F H9F 0.9500
O1G C1G 1.263(7)
O1G H1G 0.8400
O2G C1G 1.276(7)
O3G C4G 1.411(7)
O3G C2G 1.420(7)
C1G C2G 1.489(9)
C2G C3G 1.510(8)
C2G H2G 1.0000
C3G H3G1 0.9800
C3G H3G2 0.9800
C3G H3G3 0.9800
C4G C9G 1.364(9)
C4G C5G 1.411(8)
C5G C6G 1.351(10)
C5G C10G 1.445(10)
C6G C7G 1.371(12)
C6G H6G 0.9500
C7G C8G 1.341(11)
C7G H7G 0.9500
C8G C9G 1.393(9)
C8G H8G 0.9500
C9G H9G 0.9500
C10G H10A 0.9800
C10G H10B 0.9800
C10G H10C 0.9800
Br1H C5H 1.893(5)
O1H C1H 1.265(7)
O1H H1H 0.8400
O2H C1H 1.245(7)
O3H C4H 1.344(7)
O3H C2H 1.425(7)
C1H C2H 1.507(8)
C2H C3H 1.531(8)
C2H H2H 1.0000
C3H H3H1 0.9800
C3H H3H2 0.9800
C3H H3H3 0.9800
C4H C5H 1.383(8)
C4H C9H 1.415(8)
C5H C6H 1.387(8)
C6H C7H 1.351(9)
C6H H6H 0.9500
C7H C8H 1.396(10)
C7H H7H 0.9500
C8H C9H 1.370(9)
C8H H8H 0.9500
C9H H9H 0.9500

loop_
_geom_hbond_atom_site_label_D
_geom_hbond_atom_site_label_H
_geom_hbond_atom_site_label_A
_geom_hbond_distance_DH
_geom_hbond_distance_HA
_geom_hbond_distance_DA
_geom_hbond_angle_DHA
O1A H1A O2B 0.84 1.83 2.656(6) 166.7
O1B H1B O2A 0.84 1.81 2.640(6) 167.0
O1C H1C O2D 0.84 1.81 2.635(6) 165.1
O1D H1D O2C 0.84 1.82 2.637(6) 164.7
O1E H1E O2F 0.84 2.29 2.630(6) 104.8
O1F H1F O2E 0.84 1.80 2.623(6) 167.3
O1G H1G O2H 0.84 1.82 2.627(6) 162.0
O1H H1H O2G 0.84 1.83 2.647(6) 165.4

loop_
_geom_torsion_atom_site_label_1
_geom_torsion_atom_site_label_2
_geom_torsion_atom_site_label_3
_geom_torsion_atom_site_label_4
_geom_torsion
C4A O3A C2A C1A -72.2(6)
C4A O3A C2A C3A 169.7(5)
O2A C1A C2A O3A -23.4(7)
O1A C1A C2A O3A 160.1(5)
O2A C1A C2A C3A 93.2(6)
O1A C1A C2A C3A -83.3(6)
C2A O3A C4A C9A 0.3(8)
C2A O3A C4A C5A 177.0(5)
C9A C4A C5A C6A -4.2(9)
O3A C4A C5A C6A 178.9(5)
C9A C4A C5A C10A 174.3(6)
O3A C4A C5A C10A -2.5(8)
C4A C5A C6A C7A 3.6(9)
C10A C5A C6A C7A -174.9(6)
C5A C6A C7A C8A -2.7(11)
C6A C7A C8A C9A 2.1(11)
O3A C4A C9A C8A -179.7(6)
C5A C4A C9A C8A 3.9(10)
C7A C8A C9A C4A -2.8(11)
C4B O3B C2B C3B -171.8(5)
C4B O3B C2B C1B 70.8(6)
O2B C1B C2B O3B 25.4(7)
O1B C1B C2B O3B -156.4(5)
O2B C1B C2B C3B -91.0(7)
O1B C1B C2B C3B 87.2(6)
C2B O3B C4B C9B 5.4(8)
C2B O3B C4B C5B -175.4(5)
O3B C4B C5B C6B -179.4(6)
C9B C4B C5B C6B -0.1(9)
O3B C4B C5B Br1B 4.1(7)
C9B C4B C5B Br1B -176.6(5)
C4B C5B C6B C7B -0.6(10)
Br1B C5B C6B C7B 175.9(5)
C5B C6B C7B C8B 0.4(11)
C6B C7B C8B C9B 0.5(11)
O3B C4B C9B C8B -179.8(6)
C5B C4B C9B C8B 1.0(9)
C7B C8B C9B C4B -1.2(11)
C4C O3C C2C C3C 168.7(5)
C4C O3C C2C C1C -72.1(7)
O2C C1C C2C O3C -25.7(8)
O1C C1C C2C O3C 158.4(5)
O2C C1C C2C C3C 93.1(7)
O1C C1C C2C C3C -82.8(7)
C2C O3C C4C C9C -0.3(9)
C2C O3C C4C C5C 177.2(5)
C9C C4C C5C C6C -3.6(9)
O3C C4C C5C C6C 178.9(5)
C9C C4C C5C C10B 174.3(6)
O3C C4C C5C C10B -3.2(8)
C4C C5C C6C C7C 1.4(9)
C10B C5C C6C C7C -176.4(7)
C5C C6C C7C C8C 2.2(11)
C6C C7C C8C C9C -3.6(11)
O3C C4C C9C C8C 179.6(6)
C5C C4C C9C C8C 2.2(10)
C7C C8C C9C C4C 1.5(11)
C4D O3D C2D C3D -172.8(5)
C4D O3D C2D C1D 67.4(7)
O2D C1D C2D O3D 31.0(8)
O1D C1D C2D O3D -157.5(5)
O2D C1D C2D C3D -86.3(7)
O1D C1D C2D C3D 85.2(6)
C2D O3D C4D C9D 6.8(9)
C2D O3D C4D C5D -176.2(5)
O3D C4D C5D C6D -178.5(5)
C9D C4D C5D C6D -1.3(9)
O3D C4D C5D Br1D 6.0(7)
C9D C4D C5D Br1D -176.8(5)
C4D C5D C6D C7D -0.1(10)
Br1D C5D C6D C7D 175.3(5)
C5D C6D C7D C8D 1.0(11)
C6D C7D C8D C9D -0.4(10)
C7D C8D C9D C4D -1.1(10)
O3D C4D C9D C8D 178.9(6)
C5D C4D C9D C8D 2.0(10)
C4E O3E C2E C3E 170.0(5)
C4E O3E C2E C1E -70.9(6)
O2E C1E C2E O3E -26.9(8)
O1E C1E C2E O3E 158.6(5)
O2E C1E C2E C3E 91.2(7)
O1E C1E C2E C3E -83.3(7)
C2E O3E C4E C9E -3.0(9)
C2E O3E C4E C5E 177.2(5)
C9E C4E C5E C6E -1.9(9)
O3E C4E C5E C6E 177.9(5)
C9E C4E C5E C10E 177.7(6)
O3E C4E C5E C10E -2.4(8)
C4E C5E C6E C7E 1.8(9)
C10E C5E C6E C7E -177.8(7)
C5E C6E C7E C8E 0.1(11)
C6E C7E C8E C9E -2.0(11)
O3E C4E C9E C8E -179.7(5)
C5E C4E C9E C8E 0.1(10)
C7E C8E C9E C4E 1.9(10)
C4F O3F C2F C1F 71.9(6)
C4F O3F C2F C3F -169.1(5)
O2F C1F C2F O3F 25.3(8)
O1F C1F C2F O3F -157.7(5)
O2F C1F C2F C3F -92.2(7)
O1F C1F C2F C3F 84.8(7)
C2F O3F C4F C5F -175.7(5)
C2F O3F C4F C9F 3.9(8)
O3F C4F C5F C6F -178.3(5)
C9F C4F C5F C6F 2.0(8)
O3F C4F C5F Br1F 4.5(7)
C9F C4F C5F Br1F -175.1(5)
C4F C5F C6F C7F -1.6(9)
Br1F C5F C6F C7F 175.5(5)
C5F C6F C7F C8F 0.0(10)
C6F C7F C8F C9F 1.1(10)
C7F C8F C9F C4F -0.7(10)
O3F C4F C9F C8F 179.5(6)
C5F C4F C9F C8F -0.9(10)
C4G O3G C2G C1G -71.8(6)
C4G O3G C2G C3G 168.0(5)
O1G C1G C2G O3G 157.1(5)
O2G C1G C2G O3G -27.4(7)
O1G C1G C2G C3G -85.4(6)
O2G C1G C2G C3G 90.0(7)
C2G O3G C4G C9G -0.2(8)
C2G O3G C4G C5G 176.6(5)
C9G C4G C5G C6G -5.2(9)
O3G C4G C5G C6G 177.9(5)
C9G C4G C5G C10G 174.1(7)
O3G C4G C5G C10G -2.8(8)
C4G C5G C6G C7G 3.3(10)
C10G C5G C6G C7G -176.0(7)
C5G C6G C7G C8G -0.7(11)
C6G C7G C8G C9G -0.2(11)
O3G C4G C9G C8G -178.9(6)
C5G C4G C9G C8G 4.6(10)
C7G C8G C9G C4G -1.7(11)
C4H O3H C2H C1H 70.2(6)
C4H O3H C2H C3H -171.6(5)
O2H C1H C2H O3H 27.4(7)
O1H C1H C2H O3H -157.2(5)
O2H C1H C2H C3H -90.1(7)
O1H C1H C2H C3H 85.3(6)
C2H O3H C4H C5H -176.5(5)
C2H O3H C4H C9H 6.7(8)
O3H C4H C5H C6H -178.8(5)
C9H C4H C5H C6H -1.7(8)
O3H C4H C5H Br1H 5.3(7)
C9H C4H C5H Br1H -177.7(4)
C4H C5H C6H C7H 0.1(9)
Br1H C5H C6H C7H 176.0(5)
C5H C6H C7H C8H 0.1(10)
C6H C7H C8H C9H 1.5(10)
C7H C8H C9H C4H -3.3(10)
O3H C4H C9H C8H -179.9(6)
C5H C4H C9H C8H 3.3(9)
